data_7056043
loop_
_publ_author_name
'Polo, A.'
'Duran, J.'
'Juanola, R.'
'Real, J.'
'Benet-Buchholz, J.'
'Sol\`a, M.'
'Poater, A.'

_publ_section_title
;
 Tuning diastereoisomerism in platinum(ii) phosphino- and aminothiolato
 hydrido complexes
;
_journal_issue 8
_journal_name_full 'New J. Chem.'
_journal_page_first 3015
_journal_paper_doi 10.1039/C6NJ04042J
_journal_volume 41
_journal_year 2017
_chemical_absolute_configuration ad
_chemical_formula_sum 'C23 H26 N O2 P Pt S'
_chemical_formula_weight 606.57
_space_group_IT_number 1
_space_group_name_Hall 'P 1'
_symmetry_cell_setting triclinic
_symmetry_space_group_name_Hall 'P 1'
_symmetry_space_group_name_H-M 'P 1'
_atom_sites_solution_hydrogens mixed
_audit_creation_method SHELXL-2014/7
_audit_update_record
;
2017-03-01 deposited with the CCDC.
2017-03-06 downloaded from the CCDC.
;
_cell_angle_alpha 73.6710(10)
_cell_angle_beta 87.5860(10)
_cell_angle_gamma 63.5340(10)
_cell_formula_units_Z 2
_cell_length_a 9.3040(2)
_cell_length_b 10.1733(2)
_cell_length_c 13.5601(3)
_cell_measurement_reflns_used 17158
_cell_measurement_temperature 153(2)
_cell_measurement_theta_max 31.515
_cell_measurement_theta_min 1.572
_cell_volume 1097.46(4)
_computing_cell_refinement 'Bruker SAINT program Vers. 5.0'
_computing_data_collection 'Bruker SMART CCD area detector system'
_computing_data_reduction 'Bruker SAINT program Vers. 5.0'
_computing_molecular_graphics 'Bruker SHELXTL'
_computing_publication_material 'Bruker SHELXTL'
_computing_structure_refinement 'SHELXL-2014 (Sheldrick, 2014)'
_computing_structure_solution 'SHELXS-97 (Sheldrick, 1990)'
_diffrn_ambient_temperature 153(2)
_diffrn_detector_area_resol_mean 512
_diffrn_detector_type 'Smart 1000 CCD area detector'
_diffrn_measured_fraction_theta_full 0.993
_diffrn_measured_fraction_theta_max 0.929
_diffrn_measurement_device_type 'four-circle diffractometer Bruker P4'
_diffrn_measurement_method
;
 Fullsphere data collection, phi and omega scans,
 in omega at 0.3 deg scan width, three runs with 98, 67 and 67 frames, phi=0 deg
 in phi at 0.3 deg scan width, two runs with 1207 frames, omega=-32 deg
;
_diffrn_measurement_specimen_support 'magnetic support with 20 micron nylon fiber cryoloop'
_diffrn_radiation_monochromator graphite
_diffrn_radiation_type MoK\a
_diffrn_radiation_wavelength 0.71073
_diffrn_reflns_av_R_equivalents 0.0333
_diffrn_reflns_av_sigmaI/netI 0.0359
_diffrn_reflns_Laue_measured_fraction_full 0.993
_diffrn_reflns_Laue_measured_fraction_max 0.929
_diffrn_reflns_limit_h_max 13
_diffrn_reflns_limit_h_min -13
_diffrn_reflns_limit_k_max 14
_diffrn_reflns_limit_k_min -14
_diffrn_reflns_limit_l_max 19
_diffrn_reflns_limit_l_min -19
_diffrn_reflns_number 17158
_diffrn_reflns_point_group_measured_fraction_full 0.984
_diffrn_reflns_point_group_measured_fraction_max 0.905
_diffrn_reflns_theta_full 25.000
_diffrn_reflns_theta_max 31.515
_diffrn_reflns_theta_min 1.572
_diffrn_source 'rotating anode X-ray tube'
_diffrn_source_current 250
_diffrn_source_power 48
_diffrn_source_size '10 mm x 0.5 mm fine focus'
_diffrn_source_type 'MACScience Co. M18X-HF'
_exptl_absorpt_coefficient_mu 6.580
_exptl_absorpt_correction_T_max 0.779
_exptl_absorpt_correction_T_min 0.599
_exptl_absorpt_correction_type empirical
_exptl_absorpt_process_details
; 
 SADABS Version 2008/1 Bruker-Nonius
 Blessing, Acta Cryst. (1995) A51 33-38
;
_exptl_crystal_colour colorless
_exptl_crystal_density_diffrn 1.836
_exptl_crystal_description block
_exptl_crystal_F_000 592
_exptl_crystal_size_max 0.08
_exptl_crystal_size_mid 0.04
_exptl_crystal_size_min 0.04
_refine_diff_density_max 1.426
_refine_diff_density_min -3.569
_refine_diff_density_rms 0.240
_refine_ls_abs_structure_details
;
 Classical Flack method preferred over Parsons because s.u. lower.
;
_refine_ls_abs_structure_Flack -0.001(16)
_refine_ls_extinction_method none
_refine_ls_goodness_of_fit_ref 1.037
_refine_ls_hydrogen_treatment noref
_refine_ls_matrix_type full
_refine_ls_number_parameters 527
_refine_ls_number_reflns 13211
_refine_ls_number_restraints 16
_refine_ls_restrained_S_all 1.037
_refine_ls_R_factor_all 0.0513
_refine_ls_R_factor_gt 0.0471
_refine_ls_shift/su_max 0.002
_refine_ls_shift/su_mean 0.000
_refine_ls_structure_factor_coef Fsqd
_refine_ls_weighting_details 'w=1/[\s^2^(Fo^2^)+(0.0940P)^2^] where P=(Fo^2^+2Fc^2^)/3'
_refine_ls_weighting_scheme calc
_refine_ls_wR_factor_gt 0.1190
_refine_ls_wR_factor_ref 0.1214
_reflns_Friedel_coverage 0.948
_reflns_Friedel_fraction_full 0.976
_reflns_Friedel_fraction_max 0.881
_reflns_number_gt 11904
_reflns_number_total 13211
_reflns_threshold_expression 'I > 2\s(I)'
_cod_data_source_file c6nj04042j2.cif
_cod_data_source_block jdu03gig
_cod_depositor_comments
;
The following automatic conversions were performed:

'_symmetry_cell_setting' value 'Triclinic' changed to 'triclinic'
according to
/home/data/users/saulius/crontab/automatic-downloads/rss-feeds/RSC/lib/dictionaries/cif_core.dic
dictionary named 'cif_core.dic' version 2.4.2 from 2011-04-26.

Automatic conversion script
Id: cif_fix_values 4973 2017-02-22 13:04:09Z antanas 

 Adding full bibliography for 7056041--7056044.cif.
;
_cod_original_sg_symbol_H-M P1
_cod_database_code 7056043
_shelx_shelxl_version_number 2014/7
_shelx_space_group_comment
;
The symmetry employed for this shelxl refinement is uniquely defined
by the following loop, which should always be used as a source of
symmetry information in preference to the above space-group names.
They are only intended as comments.
;
_shelx_estimated_absorpt_t_min 0.621
_shelx_estimated_absorpt_t_max 0.779

loop_
_space_group_symop_operation_xyz
'x, y, z'

loop_
_atom_site_label
_atom_site_type_symbol
_atom_site_fract_x
_atom_site_fract_y
_atom_site_fract_z
_atom_site_U_iso_or_equiv
_atom_site_adp_type
_atom_site_occupancy
_atom_site_site_symmetry_order
_atom_site_calc_flag
_atom_site_refinement_flags_posn
_atom_site_refinement_flags_adp
Pt1A Pt -0.37757(3) 1.56151(3) 1.51605(2) 0.02105(15) Uani 1 1 d . .
H1A H -0.1882 1.4376 1.5448 0.01(4) Uiso 1 1 d R .
P1A P -0.4303(6) 1.4023(5) 1.6417(3) 0.0190(8) Uani 1 1 d . .
S1A S -0.2917(6) 1.7128(6) 1.3902(4) 0.0257(9) Uani 1 1 d . .
N1A N -0.6117(17) 1.7540(16) 1.4696(10) 0.026(2) Uani 1 1 d . .
H1AC H -0.6606 1.7466 1.4161 0.031 Uiso 1 1 calc R U
H1AD H -0.6744 1.7560 1.5230 0.031 Uiso 1 1 calc R U
O1A O -0.8750(15) 2.0365(13) 1.4512(11) 0.038(3) Uani 1 1 d . .
C1A C -0.483(2) 1.8869(17) 1.3502(12) 0.032(3) Uani 1 1 d . .
H1AA H -0.4634 1.9782 1.3304 0.038 Uiso 1 1 calc R U
H1AB H -0.5378 1.8861 1.2893 0.038 Uiso 1 1 calc R U
O2A O -0.7395(17) 2.1629(16) 1.3667(13) 0.043(3) Uani 1 1 d . .
C2A C -0.5910(12) 1.8959(11) 1.4375(8) 0.0244(17) Uani 1 1 d . .
H2AA H -0.5312 1.8954 1.4973 0.029 Uiso 1 1 calc R U
C3A C -0.755(2) 2.0381(19) 1.4172(15) 0.028(3) Uani 1 1 d . .
C4A C -0.8756(17) 2.3075(17) 1.3582(14) 0.034(3) Uani 1 1 d . .
H4AA H -0.9754 2.3020 1.3427 0.041 Uiso 1 1 calc R U
H4AB H -0.8667 2.3877 1.3005 0.041 Uiso 1 1 calc R U
C5A C -0.885(2) 2.348(2) 1.4519(14) 0.045(4) Uani 1 1 d . .
H5AA H -0.9654 2.4556 1.4402 0.067 Uiso 1 1 calc R U
H5AB H -0.7794 2.3358 1.4739 0.067 Uiso 1 1 calc R U
H5AC H -0.9165 2.2817 1.5057 0.067 Uiso 1 1 calc R U
C6A C -0.3205(19) 1.354(2) 1.7673(12) 0.022(3) Uani 1 1 d . .
C7A C -0.325(3) 1.474(2) 1.7973(14) 0.033(4) Uani 1 1 d . .
H7AA H -0.3793 1.5758 1.7525 0.040 Uiso 1 1 calc R U
C8A C -0.249(3) 1.448(3) 1.8939(15) 0.044(5) Uani 1 1 d . .
H8AA H -0.2573 1.5315 1.9160 0.053 Uiso 1 1 calc R U
C9A C -0.162(2) 1.296(2) 1.9565(14) 0.030(3) Uani 1 1 d . .
H9AA H -0.1087 1.2751 2.0213 0.036 Uiso 1 1 calc R U
C10A C -0.156(2) 1.177(2) 1.9220(14) 0.027(3) Uani 1 1 d . .
H10A H -0.0945 1.0742 1.9633 0.033 Uiso 1 1 calc R U
C11A C -0.235(2) 1.205(2) 1.8300(13) 0.026(3) Uani 1 1 d . .
H11A H -0.2321 1.1221 1.8093 0.032 Uiso 1 1 calc R U
C12A C -0.378(2) 1.2142(18) 1.6238(12) 0.022(3) Uani 1 1 d . .
C13A C -0.236(2) 1.139(2) 1.5825(13) 0.025(3) Uani 1 1 d . .
H13A H -0.1686 1.1871 1.5618 0.030 Uiso 1 1 calc R U
C14A C -0.191(2) 0.997(2) 1.5707(15) 0.030(4) Uani 1 1 d . .
H14A H -0.0920 0.9467 1.5439 0.036 Uiso 1 1 calc R U
C15A C -0.291(2) 0.927(2) 1.5980(16) 0.029(4) Uani 1 1 d . .
H15A H -0.2597 0.8279 1.5905 0.035 Uiso 1 1 calc R U
C16A C -0.437(2) 1.002(2) 1.6364(14) 0.027(3) Uani 1 1 d . .
H16A H -0.5083 0.9563 1.6524 0.033 Uiso 1 1 calc R U
C17A C -0.4774(19) 1.1430(19) 1.6511(13) 0.022(3) Uani 1 1 d . .
H17A H -0.5745 1.1920 1.6804 0.026 Uiso 1 1 calc R U
C18A C -0.6399(19) 1.4672(18) 1.6706(12) 0.020(3) Uani 1 1 d . .
C19A C -0.683(2) 1.4450(19) 1.7738(14) 0.024(3) Uani 1 1 d . .
H19A H -0.6033 1.4017 1.8305 0.028 Uiso 1 1 calc R U
C20A C -0.841(2) 1.487(2) 1.7896(15) 0.030(4) Uani 1 1 d . .
H20A H -0.8692 1.4698 1.8586 0.036 Uiso 1 1 calc R U
C21A C -0.959(2) 1.551(2) 1.7126(17) 0.033(4) Uani 1 1 d . .
H21A H -1.0671 1.5799 1.7279 0.040 Uiso 1 1 calc R U
C22A C -0.923(2) 1.577(2) 1.6081(14) 0.028(3) Uani 1 1 d . .
H22A H -1.0053 1.6224 1.5530 0.034 Uiso 1 1 calc R U
C23A C -0.762(2) 1.5328(18) 1.5894(13) 0.025(3) Uani 1 1 d . .
H23A H -0.7349 1.5473 1.5202 0.030 Uiso 1 1 calc R U
Pt1B Pt -0.62233(3) 1.72962(3) 1.16693(2) 0.02239(16) Uani 1 1 d . .
H1B H -0.8163 1.8566 1.1360 0.06(8) Uiso 1 1 d R .
S1B S -0.7080(6) 1.5855(6) 1.2937(4) 0.0279(9) Uani 1 1 d . .
P1B P -0.5653(6) 1.8856(5) 1.0381(4) 0.0203(8) Uani 1 1 d . .
N1B N -0.3831(16) 1.5483(15) 1.2325(10) 0.023(2) Uani 1 1 d . .
H1BC H -0.3228 1.5243 1.1798 0.027 Uiso 1 1 calc R U
H1BD H -0.3359 1.5855 1.2675 0.027 Uiso 1 1 calc R U
O1B O -0.1597(17) 1.2878(14) 1.2064(11) 0.044(3) Uani 1 1 d . .
C1B C -0.5351(19) 1.3965(17) 1.3092(11) 0.029(3) Uani 1 1 d . .
H1BA H -0.5336 1.3256 1.3767 0.035 Uiso 1 1 calc R U
H1BB H -0.5478 1.3543 1.2544 0.035 Uiso 1 1 calc R U
C2B C -0.3779(12) 1.4047(10) 1.3034(7) 0.0234(17) Uani 1 1 d . .
H2BA H -0.3413 1.3958 1.3744 0.028 Uiso 1 1 calc R U
O2B O -0.242(2) 1.1371(17) 1.3236(11) 0.047(4) Uani 1 1 d . .
C3B C -0.248(3) 1.273(2) 1.2705(15) 0.035(4) Uani 1 1 d . .
C4B C -0.103(3) 0.994(3) 1.3112(17) 0.063(6) Uani 1 1 d D U
H4BA H -0.0860 0.9034 1.3705 0.076 Uiso 1 1 calc R U
H4BB H -0.0018 1.0044 1.3056 0.076 Uiso 1 1 calc R U
C5B C -0.152(3) 0.977(3) 1.2126(16) 0.058(6) Uani 1 1 d D U
H5BA H -0.0660 0.8861 1.1983 0.086 Uiso 1 1 calc R U
H5BB H -0.1710 1.0686 1.1555 0.086 Uiso 1 1 calc R U
H5BC H -0.2513 0.9651 1.2201 0.086 Uiso 1 1 calc R U
C6B C -0.6176(17) 2.0717(19) 1.0547(12) 0.021(3) Uani 1 1 d . .
C7B C -0.767(2) 2.148(2) 1.0925(15) 0.030(3) Uani 1 1 d . .
H7BA H -0.8368 2.1016 1.1099 0.035 Uiso 1 1 calc R U
C8B C -0.810(2) 2.294(2) 1.1040(16) 0.034(4) Uani 1 1 d . .
H8BA H -0.9126 2.3488 1.1257 0.040 Uiso 1 1 calc R U
C9B C -0.704(2) 2.359(2) 1.0838(15) 0.031(4) Uani 1 1 d . .
H9BA H -0.7306 2.4542 1.0963 0.037 Uiso 1 1 calc R U
C10B C -0.561(2) 2.284(2) 1.0457(14) 0.030(4) Uani 1 1 d . .
H10B H -0.4908 2.3303 1.0286 0.036 Uiso 1 1 calc R U
C11B C -0.515(2) 2.1405(19) 1.0316(14) 0.027(3) Uani 1 1 d . .
H11B H -0.4147 2.0899 1.0061 0.033 Uiso 1 1 calc R U
C12B C -0.355(2) 1.8217(18) 1.0088(14) 0.023(3) Uani 1 1 d . .
C13B C -0.238(2) 1.763(2) 1.0910(14) 0.028(3) Uani 1 1 d . .
H13B H -0.2666 1.7501 1.1598 0.034 Uiso 1 1 calc R U
C14B C -0.080(2) 1.723(2) 1.0720(18) 0.039(5) Uani 1 1 d . .
H14B H -0.0014 1.6828 1.1290 0.047 Uiso 1 1 calc R U
C15B C -0.031(2) 1.739(2) 0.9759(18) 0.038(5) Uani 1 1 d . .
H15B H 0.0788 1.7131 0.9657 0.045 Uiso 1 1 calc R U
C16B C -0.149(2) 1.796(2) 0.8891(16) 0.032(4) Uani 1 1 d . .
H16B H -0.1191 1.8050 0.8205 0.039 Uiso 1 1 calc R U
C17B C -0.310(2) 1.836(2) 0.9107(14) 0.030(4) Uani 1 1 d . .
H17B H -0.3908 1.8751 0.8550 0.036 Uiso 1 1 calc R U
C18B C -0.671(2) 1.9285(18) 0.9158(13) 0.022(3) Uani 1 1 d . .
C19B C -0.667(2) 1.806(2) 0.8857(16) 0.030(4) Uani 1 1 d . .
H19B H -0.6106 1.7029 0.9286 0.036 Uiso 1 1 calc R U
C20B C -0.748(2) 1.839(2) 0.7915(14) 0.034(4) Uani 1 1 d . .
H20B H -0.7465 1.7560 0.7712 0.040 Uiso 1 1 calc R U
C21B C -0.828(2) 1.981(3) 0.7278(17) 0.040(5) Uani 1 1 d . .
H21B H -0.8818 1.9978 0.6640 0.048 Uiso 1 1 calc R U
C22B C -0.834(2) 2.104(2) 0.7546(14) 0.033(4) Uani 1 1 d . .
H22B H -0.8895 2.2054 0.7097 0.040 Uiso 1 1 calc R U
C23B C -0.755(2) 2.076(2) 0.8496(13) 0.026(3) Uani 1 1 d . .
H23B H -0.7584 2.1601 0.8691 0.031 Uiso 1 1 calc R U

loop_
_atom_site_aniso_label
_atom_site_aniso_U_11
_atom_site_aniso_U_22
_atom_site_aniso_U_33
_atom_site_aniso_U_23
_atom_site_aniso_U_13
_atom_site_aniso_U_12
Pt1A 0.0218(3) 0.0230(3) 0.0187(3) -0.0026(3) 0.0024(3) -0.0124(3)
P1A 0.0188(19) 0.0207(18) 0.0167(18) -0.0037(15) 0.0028(14) -0.0094(15)
S1A 0.029(2) 0.0270(19) 0.0230(19) -0.0031(15) 0.0055(16) -0.0175(17)
N1A 0.029(5) 0.026(5) 0.027(5) -0.004(4) -0.001(4) -0.018(4)
O1A 0.032(5) 0.024(4) 0.056(7) -0.004(4) -0.001(4) -0.016(4)
C1A 0.037(7) 0.024(5) 0.031(6) -0.007(4) 0.002(5) -0.012(5)
O2A 0.035(5) 0.025(5) 0.069(9) -0.010(5) 0.017(5) -0.017(4)
C2A 0.026(4) 0.023(4) 0.025(4) -0.003(3) -0.002(3) -0.014(3)
C3A 0.025(6) 0.023(6) 0.040(7) -0.009(5) 0.003(5) -0.013(5)
C4A 0.020(5) 0.023(5) 0.055(8) -0.012(5) -0.004(5) -0.005(4)
C5A 0.044(8) 0.049(9) 0.045(8) -0.019(7) 0.021(7) -0.023(7)
C6A 0.018(6) 0.028(7) 0.017(6) -0.005(5) -0.001(5) -0.008(5)
C7A 0.042(10) 0.028(8) 0.024(7) -0.001(6) -0.005(7) -0.015(7)
C8A 0.058(13) 0.057(13) 0.033(9) -0.029(9) 0.003(9) -0.030(11)
C9A 0.030(8) 0.042(8) 0.024(7) -0.009(6) 0.002(6) -0.022(7)
C10A 0.021(6) 0.029(7) 0.028(7) -0.008(6) 0.000(5) -0.007(5)
C11A 0.028(7) 0.022(6) 0.023(7) -0.005(5) 0.000(6) -0.006(5)
C12A 0.031(8) 0.018(6) 0.018(6) -0.006(5) 0.000(5) -0.011(6)
C13A 0.018(6) 0.030(7) 0.025(6) -0.009(5) 0.004(5) -0.010(5)
C14A 0.027(8) 0.027(7) 0.031(7) -0.014(6) 0.007(6) -0.005(6)
C15A 0.029(9) 0.023(7) 0.034(9) -0.012(7) 0.005(7) -0.008(6)
C16A 0.027(8) 0.030(8) 0.036(9) -0.018(7) 0.003(7) -0.018(7)
C17A 0.019(6) 0.027(7) 0.026(7) -0.012(6) 0.007(5) -0.014(6)
C18A 0.018(6) 0.018(6) 0.020(6) -0.003(5) 0.009(5) -0.006(5)
C19A 0.021(7) 0.020(6) 0.026(7) -0.009(5) 0.011(5) -0.007(5)
C20A 0.025(7) 0.030(7) 0.034(8) -0.011(6) 0.016(6) -0.012(6)
C21A 0.023(7) 0.031(8) 0.046(10) -0.018(7) 0.017(7) -0.011(6)
C22A 0.018(7) 0.025(7) 0.034(8) -0.009(6) -0.001(6) -0.003(5)
C23A 0.023(7) 0.020(7) 0.026(7) -0.005(6) -0.006(6) -0.004(6)
Pt1B 0.0226(4) 0.0250(3) 0.0196(3) -0.0020(3) 0.0020(3) -0.0135(3)
S1B 0.029(2) 0.034(2) 0.024(2) -0.0038(17) 0.0047(17) -0.0199(18)
P1B 0.020(2) 0.0193(18) 0.0176(18) -0.0008(15) 0.0023(15) -0.0088(15)
N1B 0.023(4) 0.023(4) 0.024(5) -0.004(4) 0.001(3) -0.014(4)
O1B 0.051(7) 0.036(6) 0.054(7) -0.023(5) 0.027(6) -0.025(5)
C1B 0.038(6) 0.028(5) 0.031(6) -0.006(5) 0.008(5) -0.025(5)
C2B 0.033(5) 0.020(4) 0.019(4) -0.005(3) 0.001(3) -0.015(3)
O2B 0.070(10) 0.031(6) 0.037(6) -0.010(5) 0.018(6) -0.021(6)
C3B 0.048(9) 0.027(7) 0.033(7) -0.011(6) 0.008(6) -0.019(6)
C4B 0.072(11) 0.051(9) 0.068(11) -0.016(8) 0.008(8) -0.030(8)
C5B 0.071(13) 0.066(12) 0.052(9) -0.006(8) -0.003(8) -0.049(11)
C6B 0.012(6) 0.025(7) 0.021(6) -0.003(5) 0.003(5) -0.007(5)
C7B 0.025(7) 0.034(8) 0.031(7) -0.012(6) 0.004(6) -0.012(6)
C8B 0.021(7) 0.040(9) 0.036(8) -0.013(7) 0.006(6) -0.010(7)
C9B 0.031(9) 0.030(8) 0.027(8) -0.014(7) -0.004(7) -0.008(7)
C10B 0.027(8) 0.024(7) 0.029(8) -0.004(6) 0.001(6) -0.005(6)
C11B 0.026(7) 0.019(6) 0.029(8) -0.006(6) 0.003(6) -0.004(5)
C12B 0.022(7) 0.015(6) 0.031(8) -0.006(6) 0.001(6) -0.008(5)
C13B 0.026(8) 0.027(8) 0.027(8) 0.000(6) 0.009(6) -0.014(7)
C14B 0.028(9) 0.027(8) 0.046(11) 0.007(7) 0.000(8) -0.009(7)
C15B 0.017(7) 0.028(8) 0.051(11) 0.003(7) 0.003(7) -0.003(6)
C16B 0.031(8) 0.027(7) 0.034(9) -0.011(6) 0.017(7) -0.008(6)
C17B 0.034(9) 0.025(7) 0.025(8) -0.002(6) 0.001(6) -0.011(6)
C18B 0.024(7) 0.018(6) 0.028(7) -0.003(5) 0.006(6) -0.015(5)
C19B 0.032(8) 0.023(7) 0.041(9) -0.010(6) -0.004(7) -0.017(6)
C20B 0.037(9) 0.041(9) 0.034(9) -0.004(7) 0.000(7) -0.032(8)
C21B 0.025(8) 0.060(12) 0.038(10) -0.022(9) 0.000(7) -0.016(8)
C22B 0.032(8) 0.037(8) 0.022(7) -0.003(6) 0.001(6) -0.012(7)
C23B 0.023(7) 0.026(7) 0.022(7) -0.002(5) 0.001(5) -0.009(5)

loop_
_atom_type_symbol
_atom_type_description
_atom_type_scat_dispersion_real
_atom_type_scat_dispersion_imag
_atom_type_scat_source
C C 0.0033 0.0016 'International Tables Vol C Tables 4.2.6.8 and 6.1.1.4'
H H 0.0000 0.0000 'International Tables Vol C Tables 4.2.6.8 and 6.1.1.4'
N N 0.0061 0.0033 'International Tables Vol C Tables 4.2.6.8 and 6.1.1.4'
O O 0.0106 0.0060 'International Tables Vol C Tables 4.2.6.8 and 6.1.1.4'
P P 0.1023 0.0942 'International Tables Vol C Tables 4.2.6.8 and 6.1.1.4'
S S 0.1246 0.1234 'International Tables Vol C Tables 4.2.6.8 and 6.1.1.4'
Pt Pt -1.7033 8.3905 'International Tables Vol C Tables 4.2.6.8 and 6.1.1.4'

loop_
_geom_angle_atom_site_label_1
_geom_angle_atom_site_label_2
_geom_angle_atom_site_label_3
_geom_angle
N1A Pt1A P1A 101.6(4)
N1A Pt1A S1A 84.5(4)
P1A Pt1A S1A 173.61(19)
C18A P1A C12A 102.5(8)
C18A P1A C6A 103.4(8)
C12A P1A C6A 103.9(8)
C18A P1A Pt1A 116.7(5)
C12A P1A Pt1A 115.6(6)
C6A P1A Pt1A 113.0(6)
C1A S1A Pt1A 98.9(6)
C2A N1A Pt1A 108.1(8)
C2A C1A S1A 110.2(10)
C3A O2A C4A 116.9(15)
N1A C2A C1A 108.5(10)
N1A C2A C3A 110.6(11)
C1A C2A C3A 116.5(11)
O1A C3A O2A 125.6(17)
O1A C3A C2A 123.7(15)
O2A C3A C2A 110.4(14)
O2A C4A C5A 110.9(15)
C7A C6A C11A 119.9(15)
C7A C6A P1A 117.2(13)
C11A C6A P1A 122.9(13)
C6A C7A C8A 120.8(18)
C9A C8A C7A 118.7(17)
C10A C9A C8A 118.8(16)
C11A C10A C9A 121.7(18)
C10A C11A C6A 120.0(16)
C13A C12A C17A 118.0(14)
C13A C12A P1A 120.2(13)
C17A C12A P1A 121.8(12)
C14A C13A C12A 121.9(17)
C13A C14A C15A 119.7(17)
C14A C15A C16A 119.9(17)
C17A C16A C15A 119.2(16)
C16A C17A C12A 121.2(15)
C23A C18A C19A 118.5(16)
C23A C18A P1A 119.4(12)
C19A C18A P1A 122.0(13)
C20A C19A C18A 118.7(18)
C21A C20A C19A 123.1(18)
C20A C21A C22A 120.6(17)
C23A C22A C21A 117.7(16)
C22A C23A C18A 121.3(16)
N1B Pt1B P1B 101.9(4)
N1B Pt1B S1B 83.9(4)
P1B Pt1B S1B 174.2(2)
C1B S1B Pt1B 98.5(5)
C18B P1B C6B 104.6(7)
C18B P1B C12B 103.2(8)
C6B P1B C12B 102.3(7)
C18B P1B Pt1B 112.7(5)
C6B P1B Pt1B 114.4(6)
C12B P1B Pt1B 118.0(6)
C2B N1B Pt1B 115.6(8)
C2B C1B S1B 112.1(8)
N1B C2B C1B 115.6(10)
N1B C2B C3B 106.5(11)
C1B C2B C3B 111.8(11)
C3B O2B C4B 117.9(17)
O1B C3B O2B 124.1(18)
O1B C3B C2B 123.9(16)
O2B C3B C2B 112.0(16)
O2B C4B C5B 104(2)
C11B C6B C7B 119.6(15)
C11B C6B P1B 122.0(12)
C7B C6B P1B 118.5(12)
C8B C7B C6B 119.0(17)
C9B C8B C7B 120.7(18)
C10B C9B C8B 119.1(18)
C9B C10B C11B 121.6(19)
C10B C11B C6B 119.8(17)
C17B C12B C13B 119.2(17)
C17B C12B P1B 123.1(14)
C13B C12B P1B 117.7(13)
C14B C13B C12B 119.6(18)
C15B C14B C13B 123(2)
C14B C15B C16B 118.8(19)
C17B C16B C15B 117.0(17)
C12B C17B C16B 122.3(18)
C23B C18B C19B 118.3(16)
C23B C18B P1B 123.5(13)
C19B C18B P1B 118.2(13)
C20B C19B C18B 118.2(17)
C21B C20B C19B 123.2(17)
C20B C21B C22B 120.1(18)
C21B C22B C23B 118.6(19)
C18B C23B C22B 121.6(17)

loop_
_geom_bond_atom_site_label_1
_geom_bond_atom_site_label_2
_geom_bond_distance
Pt1A N1A 2.144(15)
Pt1A P1A 2.203(5)
Pt1A S1A 2.329(5)
P1A C18A 1.824(16)
P1A C12A 1.838(16)
P1A C6A 1.847(16)
S1A C1A 1.827(17)
N1A C2A 1.483(16)
O1A C3A 1.20(2)
C1A C2A 1.514(19)
O2A C3A 1.33(2)
O2A C4A 1.427(19)
C2A C3A 1.53(2)
C4A C5A 1.43(2)
C6A C7A 1.37(2)
C6A C11A 1.38(2)
C7A C8A 1.41(3)
C8A C9A 1.40(3)
C9A C10A 1.39(3)
C10A C11A 1.37(2)
C12A C13A 1.39(2)
C12A C17A 1.39(2)
C13A C14A 1.37(2)
C14A C15A 1.38(3)
C15A C16A 1.39(3)
C16A C17A 1.39(2)
C18A C23A 1.40(2)
C18A C19A 1.42(2)
C19A C20A 1.36(2)
C20A C21A 1.34(3)
C21A C22A 1.42(3)
C22A C23A 1.39(2)
Pt1B N1B 2.175(13)
Pt1B P1B 2.229(5)
Pt1B S1B 2.291(5)
S1B C1B 1.836(17)
P1B C18B 1.805(18)
P1B C6B 1.812(17)
P1B C12B 1.830(18)
N1B C2B 1.487(16)
O1B C3B 1.20(2)
C1B C2B 1.499(17)
C2B C3B 1.52(2)
O2B C3B 1.34(2)
O2B C4B 1.51(3)
C4B C5B 1.508(13)
C6B C11B 1.39(2)
C6B C7B 1.41(2)
C7B C8B 1.41(3)
C8B C9B 1.39(3)
C9B C10B 1.37(3)
C10B C11B 1.39(2)
C12B C17B 1.36(3)
C12B C13B 1.39(3)
C13B C14B 1.37(3)
C14B C15B 1.35(3)
C15B C16B 1.44(3)
C16B C17B 1.41(3)
C18B C23B 1.39(2)
C18B C19B 1.40(2)
C19B C20B 1.39(3)
C20B C21B 1.34(3)
C21B C22B 1.37(3)
C22B C23B 1.40(2)

loop_
_geom_torsion_atom_site_label_1
_geom_torsion_atom_site_label_2
_geom_torsion_atom_site_label_3
_geom_torsion_atom_site_label_4
_geom_torsion
Pt1A S1A C1A C2A 26.0(9)
Pt1A N1A C2A C1A 58.6(11)
Pt1A N1A C2A C3A -172.5(9)
S1A C1A C2A N1A -56.2(12)
S1A C1A C2A C3A 178.2(9)
C4A O2A C3A O1A 4(3)
C4A O2A C3A C2A -169.1(14)
N1A C2A C3A O1A 21(2)
C1A C2A C3A O1A 145.2(17)
N1A C2A C3A O2A -165.8(13)
C1A C2A C3A O2A -41.3(18)
C3A O2A C4A C5A 79(2)
C18A P1A C6A C7A -79.0(16)
C12A P1A C6A C7A 174.2(15)
Pt1A P1A C6A C7A 48.1(16)
C18A P1A C6A C11A 101.5(16)
C12A P1A C6A C11A -5.2(17)
Pt1A P1A C6A C11A -131.3(14)
C11A C6A C7A C8A -3(3)
P1A C6A C7A C8A 177.6(16)
C6A C7A C8A C9A 3(3)
C7A C8A C9A C10A -1(3)
C8A C9A C10A C11A -2(3)
C9A C10A C11A C6A 2(3)
C7A C6A C11A C10A 0(3)
P1A C6A C11A C10A 179.6(13)
C18A P1A C12A C13A 168.5(14)
C6A P1A C12A C13A -84.1(15)
Pt1A P1A C12A C13A 40.4(15)
C18A P1A C12A C17A -11.9(15)
C6A P1A C12A C17A 95.6(15)
Pt1A P1A C12A C17A -140.0(12)
C17A C12A C13A C14A -2(3)
P1A C12A C13A C14A 178.1(14)
C12A C13A C14A C15A 2(3)
C13A C14A C15A C16A 1(3)
C14A C15A C16A C17A -3(3)
C15A C16A C17A C12A 3(3)
C13A C12A C17A C16A -1(2)
P1A C12A C17A C16A 179.5(14)
C12A P1A C18A C23A -80.4(14)
C6A P1A C18A C23A 171.8(13)
Pt1A P1A C18A C23A 47.0(15)
C12A P1A C18A C19A 95.6(15)
C6A P1A C18A C19A -12.2(16)
Pt1A P1A C18A C19A -137.0(12)
C23A C18A C19A C20A 1(2)
P1A C18A C19A C20A -175.5(13)
C18A C19A C20A C21A -1(3)
C19A C20A C21A C22A 1(3)
C20A C21A C22A C23A 0(3)
C21A C22A C23A C18A -1(3)
C19A C18A C23A C22A 1(2)
P1A C18A C23A C22A 176.7(13)
Pt1B S1B C1B C2B 39.8(9)
Pt1B N1B C2B C1B 7.8(12)
Pt1B N1B C2B C3B 132.7(11)
S1B C1B C2B N1B -33.5(13)
S1B C1B C2B C3B -155.6(11)
C4B O2B C3B O1B 8(3)
C4B O2B C3B C2B -170.8(15)
N1B C2B C3B O1B 7(2)
C1B C2B C3B O1B 134.0(19)
N1B C2B C3B O2B -174.6(14)
C1B C2B C3B O2B -47.5(19)
C3B O2B C4B C5B -82(2)
C18B P1B C6B C11B -98.8(15)
C12B P1B C6B C11B 8.5(16)
Pt1B P1B C6B C11B 137.3(13)
C18B P1B C6B C7B 81.2(15)
C12B P1B C6B C7B -171.4(14)
Pt1B P1B C6B C7B -42.6(15)
C11B C6B C7B C8B 1(3)
P1B C6B C7B C8B -178.8(14)
C6B C7B C8B C9B -3(3)
C7B C8B C9B C10B 4(3)
C8B C9B C10B C11B -3(3)
C9B C10B C11B C6B 1(3)
C7B C6B C11B C10B 0(3)
P1B C6B C11B C10B -180.0(14)
C18B P1B C12B C17B 10.4(16)
C6B P1B C12B C17B -98.1(15)
Pt1B P1B C12B C17B 135.4(13)
C18B P1B C12B C13B -172.9(13)
C6B P1B C12B C13B 78.6(14)
Pt1B P1B C12B C13B -47.8(14)
C17B C12B C13B C14B 1(3)
P1B C12B C13B C14B -175.6(15)
C12B C13B C14B C15B 0(3)
C13B C14B C15B C16B -2(3)
C14B C15B C16B C17B 2(3)
C13B C12B C17B C16B -1(3)
P1B C12B C17B C16B 175.8(14)
C15B C16B C17B C12B -1(3)
C6B P1B C18B C23B 6.9(16)
C12B P1B C18B C23B -99.7(15)
Pt1B P1B C18B C23B 131.8(13)
C6B P1B C18B C19B -173.9(14)
C12B P1B C18B C19B 79.4(15)
Pt1B P1B C18B C19B -49.0(16)
C23B C18B C19B C20B -1(3)
P1B C18B C19B C20B -179.7(14)
C18B C19B C20B C21B 1(3)
C19B C20B C21B C22B 0(3)
C20B C21B C22B C23B 0(3)
C19B C18B C23B C22B 0(3)
P1B C18B C23B C22B 179.1(14)
C21B C22B C23B C18B 1(3)
